data_1534130
loop_
_publ_author_name
'Huang, Zheng'
'Askari, Mohammad S.'
'Esguerra, Kenneth Virgel N.'
'Dai, Tian-Yang'
'Kwon, Ohhyeon'
'Ottenwaelder, Xavier'
'Lumb, Jean-Philip'

_publ_section_title
;
 A bio-inspired synthesis of oxindoles by catalytic aerobic dual C--H
 functionalization of phenols
;
_journal_issue 1
_journal_name_full 'Chem. Sci.'
_journal_page_first 358
_journal_paper_doi 10.1039/C5SC02395E
_journal_volume 7
_journal_year 2016
_chemical_formula_moiety '2(C26 H37 Cu N3 O3), 2(F6 Sb), 2.5(C H2 Cl2)'
_chemical_formula_sum 'C54.5 H79 Cl5 Cu2 F12 N6 O6 Sb2'
_chemical_formula_weight 1690.06
_space_group_crystal_system triclinic
_space_group_IT_number 2
_space_group_name_Hall '-P 1'
_space_group_name_H-M_alt 'P -1'
_symmetry_space_group_name_Hall '-P 1'
_symmetry_space_group_name_H-M 'P -1'
_atom_sites_solution_hydrogens geom
_audit_creation_method SHELXL-2014
_audit_update_record
;
2015-09-02 deposited with the CCDC.
2015-10-06 downloaded from the CCDC.
;
_cell_angle_alpha 79.735(4)
_cell_angle_beta 89.183(4)
_cell_angle_gamma 63.926(4)
_cell_formula_units_Z 2
_cell_length_a 13.668(6)
_cell_length_b 15.095(6)
_cell_length_c 19.109(8)
_cell_measurement_reflns_used 5975
_cell_measurement_temperature 150(2)
_cell_measurement_theta_max 25.57
_cell_measurement_theta_min 2.61
_cell_volume 3475(3)
_computing_cell_refinement 'Bruker SAINT'
_computing_data_collection 'Bruker APEX2'
_computing_data_reduction 'Bruker SAINT'
_computing_molecular_graphics 'Bruker SHELXTL'
_computing_publication_material 'Bruker SHELXTL'
_computing_structure_refinement 'SHELXL-2014 (Sheldrick, 2014)'
_computing_structure_solution 'SHELXS-97 (Sheldrick 2008)'
_diffrn_ambient_temperature 150(2)
_diffrn_measured_fraction_theta_full 0.997
_diffrn_measured_fraction_theta_max 0.978
_diffrn_measurement_device_type 'Bruker APEX-II CCD'
_diffrn_measurement_method '\f and \w scans'
_diffrn_radiation_type MoK\a
_diffrn_radiation_wavelength 0.71073
_diffrn_reflns_av_R_equivalents 0.0827
_diffrn_reflns_av_unetI/netI 0.1127
_diffrn_reflns_Laue_measured_fraction_full 0.997
_diffrn_reflns_Laue_measured_fraction_max 0.978
_diffrn_reflns_limit_h_max 17
_diffrn_reflns_limit_h_min -17
_diffrn_reflns_limit_k_max 19
_diffrn_reflns_limit_k_min -19
_diffrn_reflns_limit_l_max 24
_diffrn_reflns_limit_l_min -24
_diffrn_reflns_number 37455
_diffrn_reflns_point_group_measured_fraction_full 0.997
_diffrn_reflns_point_group_measured_fraction_max 0.978
_diffrn_reflns_theta_full 25.242
_diffrn_reflns_theta_max 27.490
_diffrn_reflns_theta_min 1.086
_exptl_absorpt_coefficient_mu 1.646
_exptl_absorpt_correction_T_max 0.7456
_exptl_absorpt_correction_T_min 0.5200
_exptl_absorpt_correction_type multi-scan
_exptl_absorpt_process_details ' SADABS-2014/2 - Bruker AXS'
_exptl_crystal_colour purple
_exptl_crystal_density_diffrn 1.615
_exptl_crystal_description needle
_exptl_crystal_F_000 1698
_exptl_crystal_size_max 0.794
_exptl_crystal_size_mid 0.157
_exptl_crystal_size_min 0.072
_refine_diff_density_max 1.267
_refine_diff_density_min -1.275
_refine_diff_density_rms 0.117
_refine_ls_extinction_method none
_refine_ls_goodness_of_fit_ref 1.000
_refine_ls_hydrogen_treatment constr
_refine_ls_matrix_type full
_refine_ls_number_parameters 847
_refine_ls_number_reflns 15600
_refine_ls_number_restraints 18
_refine_ls_restrained_S_all 1.004
_refine_ls_R_factor_all 0.1275
_refine_ls_R_factor_gt 0.0567
_refine_ls_shift/su_max 0.002
_refine_ls_shift/su_mean 0.000
_refine_ls_structure_factor_coef Fsqd
_refine_ls_weighting_details 'w=1/[\s^2^(Fo^2^)+(0.0620P)^2^+0.1088P] where P=(Fo^2^+2Fc^2^)/3'
_refine_ls_weighting_scheme calc
_refine_ls_wR_factor_gt 0.1213
_refine_ls_wR_factor_ref 0.1484
_reflns_Friedel_coverage 0.000
_reflns_number_gt 8633
_reflns_number_total 15600
_reflns_threshold_expression 'I > 2\s(I)'
_cod_data_source_file c5sc02395e3.cif
_cod_data_source_block mo_Mo38_0m
_cod_depositor_comments 'Adding full bibliography for 1534126--1534130.cif.'
_cod_original_cell_volume 3475(2)
_cod_original_formula_sum 'C54.50 H79 Cl5 Cu2 F12 N6 O6 Sb2'
_cod_database_code 1534130
_shelx_space_group_comment
; 
The symmetry employed for this shelxl refinement is uniquely defined 
by the following loop, which should always be used as a source of 
symmetry information in preference to the above space-group names. 
They are only intended as comments. 
;
_shelx_estimated_absorpt_t_min 0.355
_shelx_estimated_absorpt_t_max 0.891
_shelxl_version_number 2014-3

loop_
_space_group_symop_operation_xyz
'x, y, z'
'-x, -y, -z'

loop_
_atom_site_label
_atom_site_type_symbol
_atom_site_fract_x
_atom_site_fract_y
_atom_site_fract_z
_atom_site_U_iso_or_equiv
_atom_site_adp_type
_atom_site_occupancy
_atom_site_site_symmetry_order
_atom_site_calc_flag
_atom_site_refinement_flags_posn
_atom_site_refinement_flags_adp
_atom_site_refinement_flags_occupancy
_atom_site_disorder_assembly
_atom_site_disorder_group
Sb1 Sb 0.80962(3) 0.44235(3) 0.41599(2) 0.03616(12) Uani 1 1 d . . . . .
Sb2 Sb 0.30974(3) 0.43478(4) 0.10776(2) 0.03931(13) Uani 1 1 d . . . . .
Cu1 Cu 0.53677(6) 0.62160(6) 0.63470(3) 0.03596(19) Uani 1 1 d . . . . .
Cu2 Cu 0.04252(6) 0.61441(6) 0.83851(3) 0.03355(18) Uani 1 1 d . . . . .
Cl1 Cl 0.6352(2) 0.8593(2) -0.00254(13) 0.0936(8) Uani 1 1 d D . . . .
Cl2 Cl 0.79744(18) 0.90892(18) 0.05604(13) 0.0824(7) Uani 1 1 d D . . . .
F1 F 0.7973(3) 0.4868(3) 0.50170(18) 0.0559(11) Uani 1 1 d . . . . .
F2 F 0.8536(4) 0.3109(3) 0.4644(2) 0.0806(14) Uani 1 1 d . . . . .
F3 F 0.9561(3) 0.4173(4) 0.4150(2) 0.0682(13) Uani 1 1 d . . . . .
F4 F 0.7705(4) 0.5711(3) 0.3642(2) 0.0807(14) Uani 1 1 d . . . . .
F5 F 0.6654(3) 0.4611(4) 0.4146(2) 0.0740(14) Uani 1 1 d . . . . .
F6 F 0.8213(3) 0.3995(3) 0.32763(19) 0.0594(11) Uani 1 1 d . . . . .
F7 F 0.3162(3) 0.3971(4) 0.20695(18) 0.0670(12) Uani 1 1 d . . . . .
F8 F 0.4546(3) 0.4144(4) 0.1156(2) 0.0648(12) Uani 1 1 d . . . . .
F9 F 0.2649(4) 0.5650(4) 0.1217(2) 0.0872(15) Uani 1 1 d . . . . .
F10 F 0.1659(3) 0.4522(4) 0.1024(2) 0.0779(14) Uani 1 1 d . . . . .
F11 F 0.3575(4) 0.3022(3) 0.0998(2) 0.0756(13) Uani 1 1 d . . . . .
F12 F 0.3026(3) 0.4743(3) 0.00973(18) 0.0591(11) Uani 1 1 d . . . . .
O1 O 0.6661(3) 0.6455(3) 0.62329(18) 0.0368(10) Uani 1 1 d . . . . .
O2 O 0.5066(3) 0.6795(3) 0.53334(18) 0.0372(10) Uani 1 1 d . . . . .
O3 O 0.7946(3) 0.8864(4) 0.3079(2) 0.0512(13) Uani 1 1 d . . . . .
O4 O 0.1781(3) 0.6282(3) 0.84540(18) 0.0338(9) Uani 1 1 d . . . . .
O5 O 0.0138(3) 0.6699(3) 0.92472(18) 0.0343(10) Uani 1 1 d . . . . .
O6 O 0.3007(3) 0.8761(4) 1.0880(2) 0.0489(12) Uani 1 1 d . . . . .
N1 N 0.5883(4) 0.4959(4) 0.7081(2) 0.0355(12) Uani 1 1 d . . . . .
H1 H 0.6262 0.5059 0.7482 0.043 Uiso 1 1 calc R U . . .
N2 N 0.3882(4) 0.6670(4) 0.6708(2) 0.0344(12) Uani 1 1 d . . . . .
H2 H 0.3450 0.6493 0.6388 0.041 Uiso 1 1 calc R U . . .
N3 N 0.6699(3) 0.8316(4) 0.3542(2) 0.0275(10) Uani 1 1 d . . . . .
N4 N 0.0874(4) 0.4970(4) 0.7915(2) 0.0374(12) Uani 1 1 d . . . . .
H4 H 0.1302 0.5075 0.7507 0.045 Uiso 1 1 calc R U . . .
N5 N -0.1041(4) 0.6754(4) 0.7849(2) 0.0351(12) Uani 1 1 d . . . . .
H5 H -0.1548 0.6624 0.8187 0.042 Uiso 1 1 calc R U . . .
N6 N 0.1726(4) 0.8275(4) 1.0552(2) 0.0325(11) Uani 1 1 d . . . . .
C1 C 0.6733(4) 0.6804(4) 0.5579(3) 0.0301(13) Uani 1 1 d . . . . .
C2 C 0.5780(4) 0.7088(5) 0.5085(3) 0.0307(13) Uani 1 1 d . . . . .
C3 C 0.5695(4) 0.7631(4) 0.4397(3) 0.0284(13) Uani 1 1 d . . . . .
H3 H 0.5058 0.7874 0.4085 0.034 Uiso 1 1 calc R U . . .
C4 C 0.6573(4) 0.7794(4) 0.4196(3) 0.0284(13) Uani 1 1 d . . . . .
C5 C 0.7546(4) 0.7456(5) 0.4656(3) 0.0284(13) Uani 1 1 d . . . . .
C6 C 0.7631(4) 0.6963(5) 0.5323(3) 0.0325(14) Uani 1 1 d . . . . .
H6 H 0.8281 0.6723 0.5620 0.039 Uiso 1 1 calc R U . . .
C7 C 0.8334(4) 0.7789(5) 0.4265(3) 0.0341(14) Uani 1 1 d . . . . .
C8 C 0.9341(5) 0.6888(6) 0.4089(3) 0.0498(18) Uani 1 1 d . . . . .
H8A H 0.9754 0.6450 0.4533 0.075 Uiso 1 1 calc R U . . .
H8B H 0.9805 0.7128 0.3801 0.075 Uiso 1 1 calc R U . . .
H8C H 0.9105 0.6509 0.3822 0.075 Uiso 1 1 calc R U . . .
C9 C 0.8666(5) 0.8428(5) 0.4653(3) 0.0460(17) Uani 1 1 d . . . . .
H9A H 0.8010 0.9003 0.4751 0.069 Uiso 1 1 calc R U . . .
H9B H 0.9120 0.8670 0.4354 0.069 Uiso 1 1 calc R U . . .
H9C H 0.9081 0.8020 0.5104 0.069 Uiso 1 1 calc R U . . .
C10 C 0.7671(5) 0.8401(5) 0.3558(3) 0.0361(15) Uani 1 1 d . . . . .
C11 C 0.5949(4) 0.8692(5) 0.2925(3) 0.0319(14) Uani 1 1 d . . . . .
C12 C 0.5600(5) 0.9675(5) 0.2570(3) 0.0411(16) Uani 1 1 d . . . . .
H12 H 0.5827 1.0108 0.2750 0.049 Uiso 1 1 calc R U . . .
C13 C 0.4925(5) 1.0021(5) 0.1957(3) 0.0446(16) Uani 1 1 d . . . . .
H13 H 0.4709 1.0686 0.1702 0.054 Uiso 1 1 calc R U . . .
C14 C 0.4556(5) 0.9407(6) 0.1709(3) 0.0473(18) Uani 1 1 d . . . . .
H14 H 0.4062 0.9659 0.1297 0.057 Uiso 1 1 calc R U . . .
C15 C 0.4906(5) 0.8433(5) 0.2060(3) 0.0395(15) Uani 1 1 d . . . . .
H15 H 0.4672 0.8003 0.1882 0.047 Uiso 1 1 calc R U . . .
C16 C 0.5602(5) 0.8070(5) 0.2677(3) 0.0346(14) Uani 1 1 d . . . . .
H16 H 0.5835 0.7398 0.2924 0.041 Uiso 1 1 calc R U . . .
C17 C 0.6686(5) 0.3998(5) 0.6862(3) 0.0482(17) Uani 1 1 d . . . . .
C18 C 0.6278(6) 0.3967(6) 0.6129(4) 0.064(2) Uani 1 1 d . . . . .
H18A H 0.5598 0.3899 0.6170 0.096 Uiso 1 1 calc R U . . .
H18B H 0.6831 0.3393 0.5951 0.096 Uiso 1 1 calc R U . . .
H18C H 0.6145 0.4590 0.5797 0.096 Uiso 1 1 calc R U . . .
C19 C 0.7786(5) 0.4028(6) 0.6832(4) 0.059(2) Uani 1 1 d . . . . .
H19A H 0.7719 0.4616 0.6483 0.089 Uiso 1 1 calc R U . . .
H19B H 0.8330 0.3415 0.6691 0.089 Uiso 1 1 calc R U . . .
H19C H 0.8015 0.4072 0.7303 0.089 Uiso 1 1 calc R U . . .
C20 C 0.6801(6) 0.3084(6) 0.7422(4) 0.064(2) Uani 1 1 d . . . . .
H20A H 0.6981 0.3164 0.7894 0.096 Uiso 1 1 calc R U . . .
H20B H 0.7384 0.2472 0.7304 0.096 Uiso 1 1 calc R U . . .
H20C H 0.6111 0.3032 0.7424 0.096 Uiso 1 1 calc R U . . .
C21 C 0.4855(5) 0.4953(5) 0.7353(3) 0.0425(16) Uani 1 1 d . . . . .
H21A H 0.5019 0.4505 0.7826 0.051 Uiso 1 1 calc R U . . .
H21B H 0.4541 0.4692 0.7024 0.051 Uiso 1 1 calc R U . . .
C22 C 0.4048(5) 0.5994(5) 0.7413(3) 0.0387(15) Uani 1 1 d . . . . .
H22A H 0.3346 0.6000 0.7554 0.046 Uiso 1 1 calc R U . . .
H22B H 0.4324 0.6230 0.7781 0.046 Uiso 1 1 calc R U . . .
C23 C 0.3211(5) 0.7776(5) 0.6724(3) 0.0476(17) Uani 1 1 d . . . . .
C24 C 0.2163(6) 0.7973(6) 0.7098(4) 0.062(2) Uani 1 1 d . . . . .
H24A H 0.2345 0.7674 0.7606 0.093 Uiso 1 1 calc R U . . .
H24B H 0.1762 0.7673 0.6886 0.093 Uiso 1 1 calc R U . . .
H24C H 0.1709 0.8699 0.7042 0.093 Uiso 1 1 calc R U . . .
C25 C 0.2898(6) 0.8316(6) 0.5938(4) 0.067(2) Uani 1 1 d . . . . .
H25A H 0.2571 0.9045 0.5912 0.100 Uiso 1 1 calc R U . . .
H25B H 0.2370 0.8139 0.5732 0.100 Uiso 1 1 calc R U . . .
H25C H 0.3553 0.8108 0.5669 0.100 Uiso 1 1 calc R U . . .
C26 C 0.3889(7) 0.8155(7) 0.7087(5) 0.080(3) Uani 1 1 d . . . . .
H26A H 0.4123 0.7771 0.7575 0.120 Uiso 1 1 calc R U . . .
H26B H 0.3450 0.8868 0.7101 0.120 Uiso 1 1 calc R U . . .
H26C H 0.4532 0.8072 0.6821 0.120 Uiso 1 1 calc R U . . .
C27 C 0.1837(4) 0.6651(4) 0.9002(3) 0.0300(13) Uani 1 1 d . . . . .
C28 C 0.0851(4) 0.6979(4) 0.9403(3) 0.0281(13) Uani 1 1 d . . . . .
C29 C 0.0745(4) 0.7558(4) 0.9927(3) 0.0304(13) Uani 1 1 d . . . . .
H29 H 0.0095 0.7824 1.0167 0.036 Uiso 1 1 calc R U . . .
C30 C 0.1630(4) 0.7719(4) 1.0073(3) 0.0268(12) Uani 1 1 d . . . . .
C31 C 0.2626(4) 0.7336(5) 0.9722(3) 0.0307(13) Uani 1 1 d . . . . .
C32 C 0.2744(4) 0.6787(5) 0.9212(3) 0.0306(13) Uani 1 1 d . . . . .
H32 H 0.3418 0.6500 0.9000 0.037 Uiso 1 1 calc R U . . .
C33 C 0.3413(5) 0.7644(5) 1.0014(3) 0.0384(15) Uani 1 1 d . . . . .
C34 C 0.3782(5) 0.8242(6) 0.9426(3) 0.0496(18) Uani 1 1 d . . . . .
H34A H 0.3139 0.8809 0.9159 0.074 Uiso 1 1 calc R U . . .
H34B H 0.4213 0.7804 0.9102 0.074 Uiso 1 1 calc R U . . .
H34C H 0.4229 0.8496 0.9642 0.074 Uiso 1 1 calc R U . . .
C35 C 0.4395(5) 0.6743(5) 1.0452(3) 0.0493(18) Uani 1 1 d . . . . .
H35A H 0.4861 0.6983 1.0662 0.074 Uiso 1 1 calc R U . . .
H35B H 0.4816 0.6281 1.0139 0.074 Uiso 1 1 calc R U . . .
H35C H 0.4132 0.6392 1.0832 0.074 Uiso 1 1 calc R U . . .
C36 C 0.2742(5) 0.8299(5) 1.0525(3) 0.0356(14) Uani 1 1 d . . . . .
C37 C 0.0905(5) 0.8757(5) 1.1023(3) 0.0320(13) Uani 1 1 d . . . . .
C38 C 0.0574(5) 0.8156(5) 1.1511(3) 0.0381(15) Uani 1 1 d . . . . .
H38 H 0.0879 0.7451 1.1531 0.046 Uiso 1 1 calc R U . . .
C39 C -0.0207(5) 0.8608(5) 1.1965(3) 0.0440(16) Uani 1 1 d . . . . .
H39 H -0.0441 0.8212 1.2302 0.053 Uiso 1 1 calc R U . . .
C40 C -0.0649(6) 0.9630(5) 1.1933(3) 0.0480(17) Uani 1 1 d . . . . .
H40 H -0.1193 0.9935 1.2245 0.058 Uiso 1 1 calc R U . . .
C41 C -0.0305(6) 1.0214(6) 1.1449(3) 0.0491(17) Uani 1 1 d . . . . .
H41 H -0.0605 1.0918 1.1432 0.059 Uiso 1 1 calc R U . . .
C42 C 0.0477(5) 0.9769(5) 1.0988(3) 0.0412(16) Uani 1 1 d . . . . .
H42 H 0.0713 1.0166 1.0652 0.049 Uiso 1 1 calc R U . . .
C43 C 0.1596(5) 0.3963(5) 0.8373(3) 0.0447(16) Uani 1 1 d . . . . .
C44 C 0.1682(6) 0.3111(6) 0.7998(4) 0.058(2) Uani 1 1 d . . . . .
H44A H 0.0958 0.3135 0.7942 0.088 Uiso 1 1 calc R U . . .
H44B H 0.2182 0.2461 0.8286 0.088 Uiso 1 1 calc R U . . .
H44C H 0.1960 0.3194 0.7528 0.088 Uiso 1 1 calc R U . . .
C45 C 0.2732(5) 0.3913(6) 0.8451(4) 0.0558(19) Uani 1 1 d . . . . .
H45A H 0.3029 0.3938 0.7982 0.084 Uiso 1 1 calc R U . . .
H45B H 0.3215 0.3285 0.8769 0.084 Uiso 1 1 calc R U . . .
H45C H 0.2680 0.4485 0.8652 0.084 Uiso 1 1 calc R U . . .
C46 C 0.1128(6) 0.3890(6) 0.9110(4) 0.061(2) Uani 1 1 d . . . . .
H46A H 0.1057 0.4459 0.9322 0.092 Uiso 1 1 calc R U . . .
H46B H 0.1621 0.3260 0.9421 0.092 Uiso 1 1 calc R U . . .
H46C H 0.0408 0.3907 0.9053 0.092 Uiso 1 1 calc R U . . .
C47 C -0.0171(5) 0.5059(5) 0.7599(3) 0.0415(16) Uani 1 1 d . . . . .
H47A H -0.0014 0.4660 0.7217 0.050 Uiso 1 1 calc R U . . .
H47B H -0.0538 0.4795 0.7971 0.050 Uiso 1 1 calc R U . . .
C48 C -0.0899(5) 0.6138(5) 0.7300(3) 0.0418(16) Uani 1 1 d . . . . .
H48A H -0.0575 0.6375 0.6885 0.050 Uiso 1 1 calc R U . . .
H48B H -0.1619 0.6212 0.7135 0.050 Uiso 1 1 calc R U . . .
C49 C -0.1550(5) 0.7862(5) 0.7574(3) 0.0457(17) Uani 1 1 d . . . . .
C50 C -0.2574(6) 0.8206(6) 0.7074(4) 0.062(2) Uani 1 1 d . . . . .
H50A H -0.2358 0.7973 0.6624 0.093 Uiso 1 1 calc R U . . .
H50B H -0.2969 0.8941 0.6980 0.093 Uiso 1 1 calc R U . . .
H50C H -0.3049 0.7923 0.7300 0.093 Uiso 1 1 calc R U . . .
C51 C -0.1896(6) 0.8373(6) 0.8221(4) 0.062(2) Uani 1 1 d . . . . .
H51A H -0.2432 0.8185 0.8465 0.092 Uiso 1 1 calc R U . . .
H51B H -0.2223 0.9103 0.8062 0.092 Uiso 1 1 calc R U . . .
H51C H -0.1255 0.8156 0.8550 0.092 Uiso 1 1 calc R U . . .
C52 C -0.0717(7) 0.8154(6) 0.7194(5) 0.077(3) Uani 1 1 d . . . . .
H52A H -0.0093 0.7971 0.7529 0.116 Uiso 1 1 calc R U . . .
H52B H -0.1056 0.8881 0.7011 0.116 Uiso 1 1 calc R U . . .
H52C H -0.0467 0.7799 0.6795 0.116 Uiso 1 1 calc R U . . .
C53A C 0.6555(8) 0.9454(9) 0.0326(6) 0.061(4) Uani 0.656(14) 1 d D . P A 1
H53A H 0.6144 0.9571 0.0758 0.073 Uiso 0.656(14) 1 calc R U P A 1
H53B H 0.6256 1.0097 -0.0023 0.073 Uiso 0.656(14) 1 calc R U P A 1
C53B C 0.7475(17) 0.886(2) -0.0167(9) 0.082(9) Uani 0.344(14) 1 d D . P A 2
H53C H 0.8070 0.8291 -0.0332 0.098 Uiso 0.344(14) 1 calc R U P A 2
H53D H 0.7257 0.9460 -0.0554 0.098 Uiso 0.344(14) 1 calc R U P A 2
C54A C 0.1447(14) 0.897(2) 0.4264(8) 0.079(7) Uani 0.490(6) 1 d D U P B 3
H54A H 0.1681 0.8294 0.4559 0.095 Uiso 0.490(6) 1 calc R U P B 3
H54B H 0.0961 0.9477 0.4536 0.095 Uiso 0.490(6) 1 calc R U P B 3
Cl3A Cl 0.2608(8) 0.9186(10) 0.4025(5) 0.113(4) Uani 0.490(6) 1 d D U P B 3
Cl4A Cl 0.0776(4) 0.9077(4) 0.3461(2) 0.0788(18) Uani 0.490(6) 1 d D U P B 3
C54B C 0.1370(17) 0.8956(19) 0.3975(12) 0.149(11) Uani 0.510(6) 1 d D U P B 4
H54C H 0.0991 0.8888 0.3565 0.179 Uiso 0.510(6) 1 calc R U P B 4
H54D H 0.1585 0.8334 0.4339 0.179 Uiso 0.510(6) 1 calc R U P B 4
Cl3B Cl 0.2600(11) 0.9028(11) 0.3679(9) 0.192(7) Uani 0.510(6) 1 d D U P B 4
Cl4B Cl 0.0418(5) 0.9980(5) 0.4342(4) 0.133(3) Uani 0.510(6) 1 d D U P B 4
Cl5 Cl 0.5016(4) 0.0495(2) 0.42937(15) 0.1575(17) Uani 1 1 d . . . . .
C55 C 0.4434(11) 0.0085(14) 0.4862(14) 0.100(8) Uani 0.5 1 d . . P . .
H55A H 0.4264 -0.0395 0.4658 0.120 Uiso 0.5 1 calc R U P . .
H55B H 0.3725 0.0657 0.4906 0.120 Uiso 0.5 1 calc R U P . .

loop_
_atom_site_aniso_label
_atom_site_aniso_U_11
_atom_site_aniso_U_22
_atom_site_aniso_U_33
_atom_site_aniso_U_23
_atom_site_aniso_U_13
_atom_site_aniso_U_12
Sb1 0.0325(2) 0.0513(3) 0.0285(2) -0.01234(19) 0.00332(16) -0.0205(2)
Sb2 0.0311(2) 0.0574(3) 0.0281(2) -0.0064(2) 0.00436(17) -0.0192(2)
Cu1 0.0341(4) 0.0546(5) 0.0244(3) -0.0041(3) 0.0065(3) -0.0257(4)
Cu2 0.0312(4) 0.0479(5) 0.0271(3) -0.0133(3) 0.0031(3) -0.0203(4)
Cl1 0.0765(16) 0.104(2) 0.0907(17) 0.0191(15) -0.0276(13) -0.0448(15)
Cl2 0.0619(13) 0.0812(17) 0.0996(17) -0.0144(14) -0.0004(12) -0.0287(12)
F1 0.059(2) 0.085(3) 0.0357(19) -0.024(2) 0.0098(17) -0.038(2)
F2 0.105(4) 0.061(3) 0.073(3) -0.005(2) 0.010(3) -0.037(3)
F3 0.041(2) 0.123(4) 0.048(2) -0.029(2) 0.0110(18) -0.038(2)
F4 0.118(4) 0.060(3) 0.051(3) -0.001(2) -0.006(2) -0.031(3)
F5 0.046(2) 0.130(4) 0.061(3) -0.043(3) 0.010(2) -0.043(3)
F6 0.064(3) 0.091(3) 0.045(2) -0.040(2) 0.0153(19) -0.045(2)
F7 0.076(3) 0.105(4) 0.0283(19) -0.001(2) 0.0044(19) -0.052(3)
F8 0.046(2) 0.106(4) 0.049(2) -0.015(2) -0.0007(18) -0.040(2)
F9 0.110(4) 0.066(3) 0.073(3) -0.022(3) 0.027(3) -0.025(3)
F10 0.038(2) 0.131(4) 0.058(3) -0.003(3) 0.0079(19) -0.036(3)
F11 0.081(3) 0.071(3) 0.078(3) -0.016(3) 0.002(2) -0.036(3)
F12 0.055(2) 0.088(3) 0.0344(19) -0.003(2) 0.0037(17) -0.034(2)
O1 0.038(2) 0.060(3) 0.0208(19) -0.0056(19) 0.0023(17) -0.030(2)
O2 0.038(2) 0.062(3) 0.0230(19) -0.0036(19) 0.0005(17) -0.034(2)
O3 0.040(3) 0.084(4) 0.034(2) 0.008(2) 0.0015(19) -0.039(3)
O4 0.032(2) 0.052(3) 0.0241(19) -0.0146(19) 0.0063(16) -0.022(2)
O5 0.031(2) 0.059(3) 0.0260(19) -0.0196(19) 0.0089(16) -0.027(2)
O6 0.045(3) 0.075(4) 0.042(2) -0.020(2) 0.000(2) -0.036(3)
N1 0.030(3) 0.050(3) 0.025(2) 0.000(2) 0.003(2) -0.019(3)
N2 0.033(3) 0.050(4) 0.025(2) -0.003(2) 0.004(2) -0.024(3)
N3 0.024(2) 0.040(3) 0.020(2) -0.005(2) 0.0017(18) -0.016(2)
N4 0.035(3) 0.049(4) 0.030(3) -0.012(2) 0.000(2) -0.019(3)
N5 0.030(3) 0.046(3) 0.029(2) -0.012(2) 0.004(2) -0.015(2)
N6 0.030(3) 0.049(3) 0.024(2) -0.011(2) 0.0050(19) -0.021(2)
C1 0.029(3) 0.036(4) 0.025(3) -0.007(3) 0.002(2) -0.014(3)
C2 0.027(3) 0.047(4) 0.028(3) -0.014(3) 0.009(2) -0.023(3)
C3 0.024(3) 0.040(4) 0.024(3) -0.008(3) 0.004(2) -0.015(3)
C4 0.026(3) 0.041(4) 0.021(3) -0.011(3) 0.003(2) -0.015(3)
C5 0.023(3) 0.044(4) 0.022(3) -0.011(3) 0.005(2) -0.017(3)
C6 0.028(3) 0.049(4) 0.023(3) -0.013(3) 0.001(2) -0.017(3)
C7 0.028(3) 0.053(4) 0.026(3) -0.006(3) 0.005(2) -0.023(3)
C8 0.034(4) 0.078(6) 0.035(3) -0.014(4) 0.008(3) -0.022(4)
C9 0.044(4) 0.065(5) 0.042(4) -0.002(3) -0.004(3) -0.038(4)
C10 0.032(3) 0.054(4) 0.024(3) -0.005(3) 0.005(2) -0.022(3)
C11 0.028(3) 0.051(4) 0.020(3) -0.007(3) 0.006(2) -0.020(3)
C12 0.044(4) 0.051(5) 0.033(3) -0.006(3) 0.000(3) -0.026(3)
C13 0.053(4) 0.040(4) 0.035(3) 0.005(3) -0.011(3) -0.019(3)
C14 0.043(4) 0.071(5) 0.032(3) -0.002(3) -0.008(3) -0.030(4)
C15 0.049(4) 0.050(5) 0.028(3) -0.011(3) 0.002(3) -0.029(3)
C16 0.038(3) 0.044(4) 0.027(3) -0.005(3) 0.001(2) -0.023(3)
C17 0.044(4) 0.048(5) 0.045(4) 0.000(3) 0.001(3) -0.016(4)
C18 0.073(5) 0.062(6) 0.054(4) -0.021(4) 0.007(4) -0.025(4)
C19 0.035(4) 0.068(6) 0.058(4) 0.003(4) 0.012(3) -0.014(4)
C20 0.047(4) 0.061(5) 0.073(5) 0.006(4) 0.010(4) -0.021(4)
C21 0.037(3) 0.065(5) 0.030(3) 0.001(3) 0.005(3) -0.031(4)
C22 0.037(3) 0.061(5) 0.021(3) -0.007(3) 0.004(2) -0.025(3)
C23 0.049(4) 0.050(5) 0.051(4) -0.019(3) 0.020(3) -0.026(4)
C24 0.058(5) 0.060(5) 0.073(5) -0.020(4) 0.027(4) -0.028(4)
C25 0.074(6) 0.045(5) 0.064(5) 0.005(4) 0.016(4) -0.018(4)
C26 0.080(6) 0.084(7) 0.108(7) -0.035(6) 0.011(5) -0.058(6)
C27 0.030(3) 0.036(4) 0.024(3) -0.007(3) 0.004(2) -0.014(3)
C28 0.028(3) 0.038(4) 0.018(3) -0.004(2) 0.001(2) -0.014(3)
C29 0.026(3) 0.042(4) 0.025(3) -0.010(3) 0.008(2) -0.016(3)
C30 0.027(3) 0.036(4) 0.019(2) -0.006(2) -0.001(2) -0.015(3)
C31 0.027(3) 0.048(4) 0.022(3) -0.006(3) 0.000(2) -0.020(3)
C32 0.020(3) 0.045(4) 0.026(3) -0.008(3) 0.005(2) -0.014(3)
C33 0.030(3) 0.062(5) 0.030(3) -0.013(3) 0.002(2) -0.025(3)
C34 0.051(4) 0.077(5) 0.038(3) -0.013(4) 0.012(3) -0.043(4)
C35 0.034(4) 0.070(5) 0.038(3) -0.016(4) -0.002(3) -0.015(4)
C36 0.032(3) 0.052(4) 0.025(3) -0.003(3) -0.006(2) -0.022(3)
C37 0.035(3) 0.036(4) 0.027(3) -0.011(3) 0.001(2) -0.017(3)
C38 0.047(4) 0.045(4) 0.031(3) -0.011(3) 0.006(3) -0.027(3)
C39 0.052(4) 0.055(5) 0.038(3) -0.018(3) 0.019(3) -0.032(4)
C40 0.056(4) 0.055(5) 0.041(4) -0.022(3) 0.018(3) -0.028(4)
C41 0.062(5) 0.049(5) 0.043(4) -0.016(3) 0.014(3) -0.029(4)
C42 0.048(4) 0.049(5) 0.030(3) -0.008(3) 0.006(3) -0.025(3)
C43 0.042(4) 0.050(5) 0.044(4) -0.016(3) 0.006(3) -0.020(3)
C44 0.063(5) 0.050(5) 0.069(5) -0.023(4) 0.011(4) -0.027(4)
C45 0.048(4) 0.052(5) 0.062(5) -0.018(4) -0.006(3) -0.014(4)
C46 0.069(5) 0.052(5) 0.043(4) -0.002(4) 0.009(4) -0.012(4)
C47 0.044(4) 0.059(5) 0.036(3) -0.027(3) 0.010(3) -0.030(4)
C48 0.034(3) 0.064(5) 0.037(3) -0.024(3) 0.005(3) -0.025(3)
C49 0.033(3) 0.057(5) 0.043(4) -0.011(3) 0.001(3) -0.016(3)
C50 0.048(4) 0.073(6) 0.054(4) -0.015(4) -0.004(3) -0.015(4)
C51 0.040(4) 0.058(5) 0.070(5) -0.018(4) -0.011(4) -0.004(4)
C52 0.064(5) 0.058(6) 0.101(7) 0.003(5) 0.018(5) -0.026(5)
C53A 0.051(7) 0.063(9) 0.066(8) -0.026(6) -0.001(6) -0.018(6)
C53B 0.10(2) 0.08(2) 0.063(16) -0.006(14) 0.016(14) -0.046(17)
C54A 0.076(13) 0.120(19) 0.030(10) -0.004(11) 0.017(7) -0.038(12)
Cl3A 0.066(4) 0.140(10) 0.111(5) 0.031(5) -0.009(3) -0.045(5)
Cl4A 0.088(3) 0.105(4) 0.052(3) -0.009(3) -0.004(2) -0.053(3)
C54B 0.24(3) 0.17(2) 0.034(14) -0.025(17) 0.066(19) -0.09(2)
Cl3B 0.129(8) 0.087(6) 0.300(19) -0.022(11) -0.008(9) 0.002(5)
Cl4B 0.114(5) 0.098(5) 0.177(7) 0.000(4) 0.031(4) -0.048(4)
Cl5 0.306(5) 0.083(2) 0.0630(16) -0.0170(15) 0.050(2) -0.068(3)
C55 0.030(8) 0.077(14) 0.21(2) -0.105(16) 0.017(11) -0.014(9)

loop_
_atom_type_symbol
_atom_type_description
_atom_type_scat_dispersion_real
_atom_type_scat_dispersion_imag
_atom_type_scat_source
C C 0.0033 0.0016 'International Tables Vol C Tables 4.2.6.8 and 6.1.1.4'
H H 0.0000 0.0000 'International Tables Vol C Tables 4.2.6.8 and 6.1.1.4'
N N 0.0061 0.0033 'International Tables Vol C Tables 4.2.6.8 and 6.1.1.4'
O O 0.0106 0.0060 'International Tables Vol C Tables 4.2.6.8 and 6.1.1.4'
F F 0.0171 0.0103 'International Tables Vol C Tables 4.2.6.8 and 6.1.1.4'
Cl Cl 0.1484 0.1585 'International Tables Vol C Tables 4.2.6.8 and 6.1.1.4'
Cu Cu 0.3201 1.2651 'International Tables Vol C Tables 4.2.6.8 and 6.1.1.4'
Sb Sb -0.5866 1.5461 'International Tables Vol C Tables 4.2.6.8 and 6.1.1.4'

loop_
_geom_angle_atom_site_label_1
_geom_angle_atom_site_label_2
_geom_angle_atom_site_label_3
_geom_angle
_geom_angle_site_symmetry_1
_geom_angle_site_symmetry_3
F1 Sb1 F4 91.53(19) . .
F1 Sb1 F2 90.84(19) . .
F4 Sb1 F2 177.1(2) . .
F1 Sb1 F5 91.50(16) . .
F4 Sb1 F5 92.5(2) . .
F2 Sb1 F5 89.2(2) . .
F1 Sb1 F3 91.19(16) . .
F4 Sb1 F3 89.3(2) . .
F2 Sb1 F3 89.0(2) . .
F5 Sb1 F3 176.76(19) . .
F1 Sb1 F6 178.93(19) . .
F4 Sb1 F6 87.40(19) . .
F2 Sb1 F6 90.2(2) . .
F5 Sb1 F6 88.48(16) . .
F3 Sb1 F6 88.86(16) . .
F11 Sb2 F12 91.34(19) . .
F11 Sb2 F9 176.5(2) . .
F12 Sb2 F9 92.0(2) . .
F11 Sb2 F10 89.3(2) . .
F12 Sb2 F10 90.51(17) . .
F9 Sb2 F10 91.7(2) . .
F11 Sb2 F8 89.9(2) . .
F12 Sb2 F8 90.97(16) . .
F9 Sb2 F8 89.0(2) . .
F10 Sb2 F8 178.32(19) . .
F11 Sb2 F7 89.7(2) . .
F12 Sb2 F7 179.00(19) . .
F9 Sb2 F7 87.0(2) . .
F10 Sb2 F7 89.55(17) . .
F8 Sb2 F7 88.98(17) . .
O2 Cu1 O1 83.75(15) . .
O2 Cu1 N1 145.74(19) . .
O1 Cu1 N1 103.52(18) . .
O2 Cu1 N2 103.13(18) . .
O1 Cu1 N2 146.24(19) . .
N1 Cu1 N2 89.30(19) . .
O5 Cu2 O4 83.47(15) . .
O5 Cu2 N4 149.6(2) . .
O4 Cu2 N4 102.41(18) . .
O5 Cu2 N5 104.18(17) . .
O4 Cu2 N5 142.93(19) . .
N4 Cu2 N5 89.13(19) . .
C1 O1 Cu1 111.6(3) . .
C2 O2 Cu1 112.1(3) . .
C27 O4 Cu2 111.7(3) . .
C28 O5 Cu2 112.2(3) . .
C21 N1 C17 115.5(5) . .
C21 N1 Cu1 104.1(4) . .
C17 N1 Cu1 117.1(3) . .
C21 N1 H1 106.5 . .
C17 N1 H1 106.5 . .
Cu1 N1 H1 106.5 . .
C22 N2 C23 113.9(5) . .
C22 N2 Cu1 104.7(3) . .
C23 N2 Cu1 118.8(3) . .
C22 N2 H2 106.2 . .
C23 N2 H2 106.2 . .
Cu1 N2 H2 106.2 . .
C10 N3 C4 111.3(4) . .
C10 N3 C11 123.5(4) . .
C4 N3 C11 125.1(4) . .
C47 N4 C43 115.4(5) . .
C47 N4 Cu2 104.8(4) . .
C43 N4 Cu2 115.7(3) . .
C47 N4 H4 106.8 . .
C43 N4 H4 106.8 . .
Cu2 N4 H4 106.8 . .
C48 N5 C49 114.9(5) . .
C48 N5 Cu2 104.7(3) . .
C49 N5 Cu2 116.9(4) . .
C48 N5 H5 106.6 . .
C49 N5 H5 106.6 . .
Cu2 N5 H5 106.6 . .
C30 N6 C36 110.9(4) . .
C30 N6 C37 125.1(4) . .
C36 N6 C37 124.0(5) . .
O1 C1 C6 124.5(5) . .
O1 C1 C2 116.0(5) . .
C6 C1 C2 119.4(5) . .
O2 C2 C3 124.1(5) . .
O2 C2 C1 115.5(5) . .
C3 C2 C1 120.4(5) . .
C4 C3 C2 116.5(5) . .
C4 C3 H3 121.7 . .
C2 C3 H3 121.7 . .
C3 C4 N3 128.1(5) . .
C3 C4 C5 123.6(5) . .
N3 C4 C5 108.3(4) . .
C6 C5 C4 120.8(5) . .
C6 C5 C7 130.0(5) . .
C4 C5 C7 109.1(5) . .
C5 C6 C1 118.8(5) . .
C5 C6 H6 120.6 . .
C1 C6 H6 120.6 . .
C5 C7 C9 113.4(4) . .
C5 C7 C10 102.0(4) . .
C9 C7 C10 111.3(5) . .
C5 C7 C8 111.2(5) . .
C9 C7 C8 111.2(5) . .
C10 C7 C8 107.3(5) . .
C7 C8 H8A 109.5 . .
C7 C8 H8B 109.5 . .
H8A C8 H8B 109.5 . .
C7 C8 H8C 109.5 . .
H8A C8 H8C 109.5 . .
H8B C8 H8C 109.5 . .
C7 C9 H9A 109.5 . .
C7 C9 H9B 109.5 . .
H9A C9 H9B 109.5 . .
C7 C9 H9C 109.5 . .
H9A C9 H9C 109.5 . .
H9B C9 H9C 109.5 . .
O3 C10 N3 124.6(5) . .
O3 C10 C7 126.5(5) . .
N3 C10 C7 108.9(4) . .
C16 C11 C12 120.4(5) . .
C16 C11 N3 120.0(5) . .
C12 C11 N3 119.6(5) . .
C13 C12 C11 119.6(6) . .
C13 C12 H12 120.2 . .
C11 C12 H12 120.2 . .
C12 C13 C14 120.4(6) . .
C12 C13 H13 119.8 . .
C14 C13 H13 119.8 . .
C15 C14 C13 119.7(6) . .
C15 C14 H14 120.1 . .
C13 C14 H14 120.1 . .
C14 C15 C16 120.4(6) . .
C14 C15 H15 119.8 . .
C16 C15 H15 119.8 . .
C11 C16 C15 119.4(6) . .
C11 C16 H16 120.3 . .
C15 C16 H16 120.3 . .
N1 C17 C19 107.0(5) . .
N1 C17 C18 108.2(5) . .
C19 C17 C18 111.1(6) . .
N1 C17 C20 110.2(5) . .
C19 C17 C20 108.7(5) . .
C18 C17 C20 111.5(6) . .
C17 C18 H18A 109.5 . .
C17 C18 H18B 109.5 . .
H18A C18 H18B 109.5 . .
C17 C18 H18C 109.5 . .
H18A C18 H18C 109.5 . .
H18B C18 H18C 109.5 . .
C17 C19 H19A 109.5 . .
C17 C19 H19B 109.5 . .
H19A C19 H19B 109.5 . .
C17 C19 H19C 109.5 . .
H19A C19 H19C 109.5 . .
H19B C19 H19C 109.5 . .
C17 C20 H20A 109.5 . .
C17 C20 H20B 109.5 . .
H20A C20 H20B 109.5 . .
C17 C20 H20C 109.5 . .
H20A C20 H20C 109.5 . .
H20B C20 H20C 109.5 . .
N1 C21 C22 110.0(5) . .
N1 C21 H21A 109.7 . .
C22 C21 H21A 109.7 . .
N1 C21 H21B 109.7 . .
C22 C21 H21B 109.7 . .
H21A C21 H21B 108.2 . .
N2 C22 C21 108.6(4) . .
N2 C22 H22A 110.0 . .
C21 C22 H22A 110.0 . .
N2 C22 H22B 110.0 . .
C21 C22 H22B 110.0 . .
H22A C22 H22B 108.3 . .
C26 C23 N2 109.8(6) . .
C26 C23 C24 110.1(6) . .
N2 C23 C24 112.0(5) . .
C26 C23 C25 110.7(6) . .
N2 C23 C25 106.0(5) . .
C24 C23 C25 108.3(6) . .
C23 C24 H24A 109.5 . .
C23 C24 H24B 109.5 . .
H24A C24 H24B 109.5 . .
C23 C24 H24C 109.5 . .
H24A C24 H24C 109.5 . .
H24B C24 H24C 109.5 . .
C23 C25 H25A 109.5 . .
C23 C25 H25B 109.5 . .
H25A C25 H25B 109.5 . .
C23 C25 H25C 109.5 . .
H25A C25 H25C 109.5 . .
H25B C25 H25C 109.5 . .
C23 C26 H26A 109.5 . .
C23 C26 H26B 109.5 . .
H26A C26 H26B 109.5 . .
C23 C26 H26C 109.5 . .
H26A C26 H26C 109.5 . .
H26B C26 H26C 109.5 . .
O4 C27 C32 124.6(5) . .
O4 C27 C28 115.3(5) . .
C32 C27 C28 120.0(5) . .
O5 C28 C29 124.1(5) . .
O5 C28 C27 116.0(5) . .
C29 C28 C27 119.9(5) . .
C30 C29 C28 116.7(5) . .
C30 C29 H29 121.6 . .
C28 C29 H29 121.6 . .
C29 C30 N6 128.0(5) . .
C29 C30 C31 123.6(5) . .
N6 C30 C31 108.4(4) . .
C32 C31 C30 120.8(5) . .
C32 C31 C33 129.7(5) . .
C30 C31 C33 109.5(5) . .
C31 C32 C27 118.3(5) . .
C31 C32 H32 120.8 . .
C27 C32 H32 120.8 . .
C31 C33 C36 102.3(4) . .
C31 C33 C34 111.7(5) . .
C36 C33 C34 110.9(6) . .
C31 C33 C35 112.1(6) . .
C36 C33 C35 107.7(5) . .
C34 C33 C35 111.6(5) . .
C33 C34 H34A 109.5 . .
C33 C34 H34B 109.5 . .
H34A C34 H34B 109.5 . .
C33 C34 H34C 109.5 . .
H34A C34 H34C 109.5 . .
H34B C34 H34C 109.5 . .
C33 C35 H35A 109.5 . .
C33 C35 H35B 109.5 . .
H35A C35 H35B 109.5 . .
C33 C35 H35C 109.5 . .
H35A C35 H35C 109.5 . .
H35B C35 H35C 109.5 . .
O6 C36 N6 123.3(5) . .
O6 C36 C33 128.0(5) . .
N6 C36 C33 108.7(5) . .
C42 C37 C38 121.6(5) . .
C42 C37 N6 120.4(5) . .
C38 C37 N6 118.0(5) . .
C39 C38 C37 118.4(6) . .
C39 C38 H38 120.8 . .
C37 C38 H38 120.8 . .
C40 C39 C38 120.6(6) . .
C40 C39 H39 119.7 . .
C38 C39 H39 119.7 . .
C39 C40 C41 120.2(6) . .
C39 C40 H40 119.9 . .
C41 C40 H40 119.9 . .
C40 C41 C42 119.8(7) . .
C40 C41 H41 120.1 . .
C42 C41 H41 120.1 . .
C37 C42 C41 119.4(6) . .
C37 C42 H42 120.3 . .
C41 C42 H42 120.3 . .
N4 C43 C45 107.0(5) . .
N4 C43 C44 109.9(5) . .
C45 C43 C44 108.6(5) . .
N4 C43 C46 109.0(5) . .
C45 C43 C46 110.4(6) . .
C44 C43 C46 111.8(6) . .
C43 C44 H44A 109.5 . .
C43 C44 H44B 109.5 . .
H44A C44 H44B 109.5 . .
C43 C44 H44C 109.5 . .
H44A C44 H44C 109.5 . .
H44B C44 H44C 109.5 . .
C43 C45 H45A 109.5 . .
C43 C45 H45B 109.5 . .
H45A C45 H45B 109.5 . .
C43 C45 H45C 109.5 . .
H45A C45 H45C 109.5 . .
H45B C45 H45C 109.5 . .
C43 C46 H46A 109.5 . .
C43 C46 H46B 109.5 . .
H46A C46 H46B 109.5 . .
C43 C46 H46C 109.5 . .
H46A C46 H46C 109.5 . .
H46B C46 H46C 109.5 . .
C48 C47 N4 109.2(5) . .
C48 C47 H47A 109.8 . .
N4 C47 H47A 109.8 . .
C48 C47 H47B 109.8 . .
N4 C47 H47B 109.8 . .
H47A C47 H47B 108.3 . .
N5 C48 C47 110.1(5) . .
N5 C48 H48A 109.6 . .
C47 C48 H48A 109.6 . .
N5 C48 H48B 109.6 . .
C47 C48 H48B 109.6 . .
H48A C48 H48B 108.2 . .
N5 C49 C52 109.8(5) . .
N5 C49 C51 107.1(5) . .
C52 C49 C51 109.6(6) . .
N5 C49 C50 111.5(6) . .
C52 C49 C50 110.6(6) . .
C51 C49 C50 108.2(5) . .
C49 C50 H50A 109.5 . .
C49 C50 H50B 109.5 . .
H50A C50 H50B 109.5 . .
C49 C50 H50C 109.5 . .
H50A C50 H50C 109.5 . .
H50B C50 H50C 109.5 . .
C49 C51 H51A 109.5 . .
C49 C51 H51B 109.5 . .
H51A C51 H51B 109.5 . .
C49 C51 H51C 109.5 . .
H51A C51 H51C 109.5 . .
H51B C51 H51C 109.5 . .
C49 C52 H52A 109.5 . .
C49 C52 H52B 109.5 . .
H52A C52 H52B 109.5 . .
C49 C52 H52C 109.5 . .
H52A C52 H52C 109.5 . .
H52B C52 H52C 109.5 . .
Cl1 C53A Cl2 113.6(6) . .
Cl1 C53A H53A 108.8 . .
Cl2 C53A H53A 108.8 . .
Cl1 C53A H53B 108.8 . .
Cl2 C53A H53B 108.8 . .
H53A C53A H53B 107.7 . .
Cl2 C53B Cl1 115.2(10) . .
Cl2 C53B H53C 108.5 . .
Cl1 C53B H53C 108.5 . .
Cl2 C53B H53D 108.5 . .
Cl1 C53B H53D 108.5 . .
H53C C53B H53D 107.5 . .
Cl4A C54A Cl3A 105.9(9) . .
Cl4A C54A H54A 110.6 . .
Cl3A C54A H54A 110.6 . .
Cl4A C54A H54B 110.6 . .
Cl3A C54A H54B 110.6 . .
H54A C54A H54B 108.7 . .
Cl4B C54B Cl3B 116.8(16) . .
Cl4B C54B H54C 108.1 . .
Cl3B C54B H54C 108.1 . .
Cl4B C54B H54D 108.1 . .
Cl3B C54B H54D 108.1 . .
H54C C54B H54D 107.3 . .
C55 Cl5 C55 56.5(9) . 2_656
Cl5 C55 Cl5 123.5(9) . 2_656
Cl5 C55 H55A 106.4 . .
Cl5 C55 H55A 106.4 2_656 .
Cl5 C55 H55B 106.4 . .
Cl5 C55 H55B 106.4 2_656 .
H55A C55 H55B 106.5 . .

loop_
_geom_bond_atom_site_label_1
_geom_bond_atom_site_label_2
_geom_bond_distance
_geom_bond_site_symmetry_2
Sb1 F1 1.856(3) .
Sb1 F4 1.860(5) .
Sb1 F2 1.862(5) .
Sb1 F5 1.863(4) .
Sb1 F3 1.867(4) .
Sb1 F6 1.893(3) .
Sb2 F11 1.847(5) .
Sb2 F12 1.852(3) .
Sb2 F9 1.853(5) .
Sb2 F10 1.868(4) .
Sb2 F8 1.870(4) .
Sb2 F7 1.871(3) .
Cu1 O2 1.946(4) .
Cu1 O1 1.955(4) .
Cu1 N1 1.992(5) .
Cu1 N2 1.994(4) .
Cu2 O5 1.937(4) .
Cu2 O4 1.963(4) .
Cu2 N4 1.980(5) .
Cu2 N5 2.003(5) .
Cl1 C53A 1.688(9) .
Cl1 C53B 1.759(13) .
Cl2 C53B 1.706(14) .
Cl2 C53A 1.807(9) .
O1 C1 1.287(6) .
O2 C2 1.291(6) .
O3 C10 1.209(6) .
O4 C27 1.288(6) .
O5 C28 1.278(6) .
O6 C36 1.214(7) .
N1 C21 1.495(7) .
N1 C17 1.512(8) .
N1 H1 1.0000 .
N2 C22 1.490(7) .
N2 C23 1.517(8) .
N2 H2 1.0000 .
N3 C10 1.392(7) .
N3 C4 1.405(7) .
N3 C11 1.431(7) .
N4 C47 1.500(7) .
N4 C43 1.510(8) .
N4 H4 1.0000 .
N5 C48 1.479(7) .
N5 C49 1.493(8) .
N5 H5 1.0000 .
N6 C30 1.390(7) .
N6 C36 1.404(7) .
N6 C37 1.445(7) .
C1 C6 1.416(7) .
C1 C2 1.473(7) .
C2 C3 1.397(7) .
C3 C4 1.365(7) .
C3 H3 0.9500 .
C4 C5 1.442(7) .
C5 C6 1.334(7) .
C5 C7 1.513(7) .
C6 H6 0.9500 .
C7 C9 1.529(8) .
C7 C10 1.533(8) .
C7 C8 1.536(9) .
C8 H8A 0.9800 .
C8 H8B 0.9800 .
C8 H8C 0.9800 .
C9 H9A 0.9800 .
C9 H9B 0.9800 .
C9 H9C 0.9800 .
C11 C16 1.374(8) .
C11 C12 1.385(9) .
C12 C13 1.374(8) .
C12 H12 0.9500 .
C13 C14 1.382(9) .
C13 H13 0.9500 .
C14 C15 1.372(9) .
C14 H14 0.9500 .
C15 C16 1.391(8) .
C15 H15 0.9500 .
C16 H16 0.9500 .
C17 C19 1.524(9) .
C17 C18 1.531(9) .
C17 C20 1.536(9) .
C18 H18A 0.9800 .
C18 H18B 0.9800 .
C18 H18C 0.9800 .
C19 H19A 0.9800 .
C19 H19B 0.9800 .
C19 H19C 0.9800 .
C20 H20A 0.9800 .
C20 H20B 0.9800 .
C20 H20C 0.9800 .
C21 C22 1.496(9) .
C21 H21A 0.9900 .
C21 H21B 0.9900 .
C22 H22A 0.9900 .
C22 H22B 0.9900 .
C23 C26 1.516(9) .
C23 C24 1.524(8) .
C23 C25 1.543(9) .
C24 H24A 0.9800 .
C24 H24B 0.9800 .
C24 H24C 0.9800 .
C25 H25A 0.9800 .
C25 H25B 0.9800 .
C25 H25C 0.9800 .
C26 H26A 0.9800 .
C26 H26B 0.9800 .
C26 H26C 0.9800 .
C27 C32 1.417(7) .
C27 C28 1.473(7) .
C28 C29 1.408(7) .
C29 C30 1.376(7) .
C29 H29 0.9500 .
C30 C31 1.433(7) .
C31 C32 1.353(7) .
C31 C33 1.495(7) .
C32 H32 0.9500 .
C33 C36 1.514(8) .
C33 C34 1.534(8) .
C33 C35 1.539(9) .
C34 H34A 0.9800 .
C34 H34B 0.9800 .
C34 H34C 0.9800 .
C35 H35A 0.9800 .
C35 H35B 0.9800 .
C35 H35C 0.9800 .
C37 C42 1.364(8) .
C37 C38 1.395(8) .
C38 C39 1.378(8) .
C38 H38 0.9500 .
C39 C40 1.377(9) .
C39 H39 0.9500 .
C40 C41 1.385(9) .
C40 H40 0.9500 .
C41 C42 1.386(8) .
C41 H41 0.9500 .
C42 H42 0.9500 .
C43 C45 1.529(9) .
C43 C44 1.541(9) .
C43 C46 1.544(9) .
C44 H44A 0.9800 .
C44 H44B 0.9800 .
C44 H44C 0.9800 .
C45 H45A 0.9800 .
C45 H45B 0.9800 .
C45 H45C 0.9800 .
C46 H46A 0.9800 .
C46 H46B 0.9800 .
C46 H46C 0.9800 .
C47 C48 1.493(9) .
C47 H47A 0.9900 .
C47 H47B 0.9900 .
C48 H48A 0.9900 .
C48 H48B 0.9900 .
C49 C52 1.524(9) .
C49 C51 1.532(9) .
C49 C50 1.538(9) .
C50 H50A 0.9800 .
C50 H50B 0.9800 .
C50 H50C 0.9800 .
C51 H51A 0.9800 .
C51 H51B 0.9800 .
C51 H51C 0.9800 .
C52 H52A 0.9800 .
C52 H52B 0.9800 .
C52 H52C 0.9800 .
C53A H53A 0.9900 .
C53A H53B 0.9900 .
C53B H53C 0.9900 .
C53B H53D 0.9900 .
C54A Cl4A 1.744(12) .
C54A Cl3A 1.792(13) .
C54A H54A 0.9900 .
C54A H54B 0.9900 .
C54B Cl4B 1.779(16) .
C54B Cl3B 1.809(15) .
C54B H54C 0.9900 .
C54B H54D 0.9900 .
Cl5 C55 1.54(2) .
Cl5 C55 1.70(2) 2_656
C55 Cl5 1.70(2) 2_656
C55 H55A 0.9900 .
C55 H55B 0.9900 .

loop_
_geom_torsion_atom_site_label_1
_geom_torsion_atom_site_label_2
_geom_torsion_atom_site_label_3
_geom_torsion_atom_site_label_4
_geom_torsion
_geom_torsion_site_symmetry_1
_geom_torsion_site_symmetry_4
Cu1 O1 C1 C6 -174.0(5) . .
Cu1 O1 C1 C2 8.8(6) . .
Cu1 O2 C2 C3 -172.5(5) . .
Cu1 O2 C2 C1 8.2(6) . .
O1 C1 C2 O2 -11.8(8) . .
C6 C1 C2 O2 170.9(5) . .
O1 C1 C2 C3 168.9(5) . .
C6 C1 C2 C3 -8.5(8) . .
O2 C2 C3 C4 -173.6(5) . .
C1 C2 C3 C4 5.7(8) . .
C2 C3 C4 N3 -179.7(6) . .
C2 C3 C4 C5 -1.2(8) . .
C10 N3 C4 C3 174.7(6) . .
C11 N3 C4 C3 -7.1(9) . .
C10 N3 C4 C5 -3.9(6) . .
C11 N3 C4 C5 174.3(5) . .
C3 C4 C5 C6 -0.8(9) . .
N3 C4 C5 C6 178.0(5) . .
C3 C4 C5 C7 -178.7(5) . .
N3 C4 C5 C7 0.0(6) . .
C4 C5 C6 C1 -1.9(9) . .
C7 C5 C6 C1 175.5(6) . .
O1 C1 C6 C5 -170.8(6) . .
C2 C1 C6 C5 6.4(9) . .
C6 C5 C7 C9 -54.6(9) . .
C4 C5 C7 C9 123.1(5) . .
C6 C5 C7 C10 -174.3(6) . .
C4 C5 C7 C10 3.4(6) . .
C6 C5 C7 C8 71.6(8) . .
C4 C5 C7 C8 -110.7(5) . .
C4 N3 C10 O3 -175.6(6) . .
C11 N3 C10 O3 6.1(10) . .
C4 N3 C10 C7 6.2(7) . .
C11 N3 C10 C7 -172.1(5) . .
C5 C7 C10 O3 176.2(6) . .
C9 C7 C10 O3 55.0(8) . .
C8 C7 C10 O3 -66.9(8) . .
C5 C7 C10 N3 -5.7(6) . .
C9 C7 C10 N3 -126.9(5) . .
C8 C7 C10 N3 111.2(5) . .
C10 N3 C11 C16 127.4(6) . .
C4 N3 C11 C16 -50.6(8) . .
C10 N3 C11 C12 -50.9(8) . .
C4 N3 C11 C12 131.1(6) . .
C16 C11 C12 C13 -1.6(9) . .
N3 C11 C12 C13 176.7(5) . .
C11 C12 C13 C14 2.7(9) . .
C12 C13 C14 C15 -2.9(10) . .
C13 C14 C15 C16 2.1(9) . .
C12 C11 C16 C15 0.8(8) . .
N3 C11 C16 C15 -177.5(5) . .
C14 C15 C16 C11 -1.0(9) . .
C21 N1 C17 C19 -162.4(5) . .
Cu1 N1 C17 C19 74.5(5) . .
C21 N1 C17 C18 77.8(6) . .
Cu1 N1 C17 C18 -45.3(6) . .
C21 N1 C17 C20 -44.3(7) . .
Cu1 N1 C17 C20 -167.4(4) . .
C17 N1 C21 C22 -168.9(5) . .
Cu1 N1 C21 C22 -39.1(5) . .
C23 N2 C22 C21 -171.4(5) . .
Cu1 N2 C22 C21 -40.0(5) . .
N1 C21 C22 N2 54.9(6) . .
C22 N2 C23 C26 73.7(6) . .
Cu1 N2 C23 C26 -50.3(6) . .
C22 N2 C23 C24 -48.9(7) . .
Cu1 N2 C23 C24 -172.9(4) . .
C22 N2 C23 C25 -166.7(5) . .
Cu1 N2 C23 C25 69.2(6) . .
Cu2 O4 C27 C32 176.5(5) . .
Cu2 O4 C27 C28 -6.0(6) . .
Cu2 O5 C28 C29 168.8(5) . .
Cu2 O5 C28 C27 -11.8(6) . .
O4 C27 C28 O5 12.3(7) . .
C32 C27 C28 O5 -170.0(5) . .
O4 C27 C28 C29 -168.3(5) . .
C32 C27 C28 C29 9.3(8) . .
O5 C28 C29 C30 174.3(5) . .
C27 C28 C29 C30 -5.0(8) . .
C28 C29 C30 N6 178.5(5) . .
C28 C29 C30 C31 0.3(8) . .
C36 N6 C30 C29 -177.3(6) . .
C37 N6 C30 C29 3.6(9) . .
C36 N6 C30 C31 1.2(6) . .
C37 N6 C30 C31 -178.0(5) . .
C29 C30 C31 C32 0.3(9) . .
N6 C30 C31 C32 -178.2(5) . .
C29 C30 C31 C33 -179.5(5) . .
N6 C30 C31 C33 1.9(7) . .
C30 C31 C32 C27 3.9(9) . .
C33 C31 C32 C27 -176.3(6) . .
O4 C27 C32 C31 168.9(6) . .
C28 C27 C32 C31 -8.5(8) . .
C32 C31 C33 C36 176.2(6) . .
C30 C31 C33 C36 -3.9(6) . .
C32 C31 C33 C34 57.5(9) . .
C30 C31 C33 C34 -122.7(6) . .
C32 C31 C33 C35 -68.6(8) . .
C30 C31 C33 C35 111.2(6) . .
C30 N6 C36 O6 178.0(6) . .
C37 N6 C36 O6 -2.9(9) . .
C30 N6 C36 C33 -3.8(6) . .
C37 N6 C36 C33 175.4(5) . .
C31 C33 C36 O6 -177.2(6) . .
C34 C33 C36 O6 -58.0(8) . .
C35 C33 C36 O6 64.4(8) . .
C31 C33 C36 N6 4.6(6) . .
C34 C33 C36 N6 123.9(5) . .
C35 C33 C36 N6 -113.7(5) . .
C30 N6 C37 C42 -121.5(6) . .
C36 N6 C37 C42 59.5(8) . .
C30 N6 C37 C38 58.8(7) . .
C36 N6 C37 C38 -120.2(6) . .
C42 C37 C38 C39 0.1(9) . .
N6 C37 C38 C39 179.8(5) . .
C37 C38 C39 C40 0.2(9) . .
C38 C39 C40 C41 -0.7(10) . .
C39 C40 C41 C42 0.8(10) . .
C38 C37 C42 C41 0.1(9) . .
N6 C37 C42 C41 -179.7(5) . .
C40 C41 C42 C37 -0.5(10) . .
C47 N4 C43 C45 163.1(5) . .
Cu2 N4 C43 C45 -74.1(5) . .
C47 N4 C43 C44 45.4(7) . .
Cu2 N4 C43 C44 168.2(4) . .
C47 N4 C43 C46 -77.5(6) . .
Cu2 N4 C43 C46 45.3(6) . .
C43 N4 C47 C48 167.8(5) . .
Cu2 N4 C47 C48 39.3(5) . .
C49 N5 C48 C47 167.5(5) . .
Cu2 N5 C48 C47 37.9(5) . .
N4 C47 C48 N5 -53.5(6) . .
C48 N5 C49 C52 -75.4(7) . .
Cu2 N5 C49 C52 47.9(6) . .
C48 N5 C49 C51 165.7(5) . .
Cu2 N5 C49 C51 -71.0(5) . .
C48 N5 C49 C50 47.5(7) . .
Cu2 N5 C49 C50 170.8(4) . .
C53B Cl1 C53A Cl2 -35.6(10) . .
C53B Cl2 C53A Cl1 37.6(11) . .
C53A Cl2 C53B Cl1 -36.3(10) . .
C53A Cl1 C53B Cl2 38.7(11) . .
C55 Cl5 C55 Cl5 0.003(1) 2_656 2_656
